data_1510620
loop_
_publ_author_name
'Kripyakevich, P.I.'
'Kuz'ma, Yu.B.'
'Bilonizhko, N.S.'

_publ_section_title
;
 Crystal structures of Ce Co3 B2 and analogous compounds
;
_journal_name_full
;
Dopovidi Akademii Nauk Ukrains'koi RSR, Seriya A: Fiziko-Tekhnichni ta
 Matematichni Nauki
;
_journal_page_first 939
_journal_page_last 941
_journal_volume 1969
_journal_year 1969
_chemical_formula_sum 'B2 Co3 Lu'
_chemical_name_systematic 'Lu Co3 B2'
_space_group_IT_number 191
_symmetry_space_group_name_Hall '-P 6 2'
_symmetry_space_group_name_H-M 'P 6/m m m'
_cell_angle_alpha 90
_cell_angle_beta 90
_cell_angle_gamma 120
_cell_formula_units_Z 1
_cell_length_a 4.959
_cell_length_b 4.959
_cell_length_c 3.035
_cell_volume 64.636
_citation_journal_id_ASTM DUKABM
_cod_data_source_file boron_101.cif
_cod_data_source_block B2Co3Lu1
_cod_original_cell_volume 64.63646
_cod_original_formula_sum 'B2 Co3 Lu1'
_cod_database_code 1510620

loop_
_symmetry_equiv_pos_as_xyz
x,y,z
x-y,x,z
-y,x-y,z
-x,-y,z
-x+y,-x,z
y,-x+y,z
-y,-x,-z
x-y,-y,-z
x,x-y,-z
y,x,-z
-x+y,y,-z
-x,-x+y,-z
-x,-y,-z
-x+y,-x,-z
y,-x+y,-z
x,y,-z
x-y,x,-z
-y,x-y,-z
y,x,z
-x+y,y,z
-x,-x+y,z
-y,-x,z
x-y,-y,z
x,x-y,z

loop_
_atom_site_label
_atom_site_type_symbol
_atom_site_fract_x
_atom_site_fract_y
_atom_site_fract_z
_atom_site_occupancy
_atom_site_U_iso_or_equiv
Lu1 Lu 0 0 0 1 0.0
B1 B 0.3333 0.6667 0 1 0.0
Co1 Co 0.5 0 0.5 1 0.0
